data_1573304
loop_
_publ_author_name
'Solea, Atena B.'
'Dermutas, Davide'
'Fadaei-Tirani, Farzaneh'
'Leanza, Luigi'
'Delle Piane, Massimo'
'Pavan, Giovanni M.'
'Severin, Kay'

_publ_section_title
;
 Nano onions based on an amphiphilic
 Au<sub>3</sub>(pyrazolate)<sub>3</sub> complex.
;
_journal_name_full Nanoscale
_journal_paper_doi 10.1039/d4nr03901g
_journal_year 2024
_chemical_formula_moiety 'C36 H39 Au3 N6'
_chemical_formula_sum 'C36 H39 Au3 N6'
_chemical_formula_weight 1146.63
_space_group_crystal_system triclinic
_space_group_IT_number 2
_space_group_name_Hall '-P 1'
_space_group_name_H-M_alt 'P -1'
_atom_sites_solution_hydrogens geom
_atom_sites_solution_primary dual
_atom_sites_solution_secondary difmap
_audit_creation_date 2024-05-22
_audit_creation_method
;
Olex2 1.5
(compiled 2024.02.16 svn.r378c4104 for OlexSys, GUI svn.r6928)
;
_audit_update_record
;
2024-05-22 deposited with the CCDC.	2024-11-18 downloaded from the CCDC.
;
_cell_angle_alpha 79.4971(16)
_cell_angle_beta 83.0769(13)
_cell_angle_gamma 85.9397(13)
_cell_formula_units_Z 2
_cell_length_a 5.92744(9)
_cell_length_b 13.7395(3)
_cell_length_c 20.7053(4)
_cell_measurement_reflns_used 13283
_cell_measurement_temperature 139.99(10)
_cell_measurement_theta_max 74.4220
_cell_measurement_theta_min 2.1720
_cell_volume 1643.84(5)
_computing_cell_refinement 'CrysAlisPro 1.171.43.115a (Rigaku OD, 2024)'
_computing_data_collection 'CrysAlisPro system (CCD 43.116a 64-bit (release 22-03-2024))'
_computing_data_reduction 'CrysAlisPro 1.171.43.115a (Rigaku OD, 2024)'
_computing_molecular_graphics 'Olex2 1.5 (Dolomanov et al., 2009)'
_computing_publication_material 'Olex2 1.5 (Dolomanov et al., 2009)'
_computing_structure_refinement 'ShelXL 2019/3 (Sheldrick, 2015)'
_computing_structure_solution 'ShelXT 2018/2 (Sheldrick, 2015)'
_diffrn_ambient_environment N~2~
_diffrn_ambient_temperature 139.99(10)
_diffrn_detector 'Hybrid Pixel Array Detector'
_diffrn_detector_area_resol_mean 10.0000
_diffrn_detector_type 'HyPix-Arc 150'
_diffrn_measured_fraction_theta_full 0.995
_diffrn_measured_fraction_theta_max 0.958
_diffrn_measurement_details
;
List of Runs (angles in degrees, time in seconds):

  # Type    Start    End  Width  t~exp~   \w     \q     \k     \f   Frames
#--------------------------------------------------------------------------
  1  \w    -67.00 -33.00   0.50    1.00    --  -66.85 112.00  -3.00   68
  2  \w    -83.00 -58.00   0.50    1.00    --  -69.26 112.00  -3.00   50
  3  \w     45.00  86.00   0.50    1.00    --   69.46-112.00 -96.00   82
  4  \w     39.00  65.00   0.50    1.00    --   78.01-112.00 -96.00   52
  5  \w     72.00  97.00   0.50    1.00    --   78.01-112.00 -96.00   50
  6  \w     26.00  51.00   0.50    1.00    --   66.10-112.00 -96.00   50
  7  \w     43.00  92.00   0.50    1.00    --   66.10-125.00   0.00   98
  8  \w     28.00  57.00   0.50    1.00    --   66.10 -95.00 -60.00   58
  9  \w     30.00  56.00   0.50    1.00    --   66.10 -95.00  90.00   52
 10  \w     28.00  60.00   0.50    1.00    --   66.10 -95.00-180.00   64
 11  \w   -108.00 -69.00   0.50    1.00    --  -66.85 -15.00 150.00   78
 12  \w   -110.00 -42.00   0.50    1.00    --  -66.85 -15.00 -90.00  136
 13  \w    -70.00 -36.00   0.50    1.00    --  -66.85   0.00  90.00   68
 14  \w    -91.00 -65.00   0.50    1.00    --  -66.85 125.00  90.00   52
 15  \w    -68.00 -37.00   0.50    1.00    --  -66.85   0.00-120.00   62
 16  \w    -64.00 -38.00   0.50    1.00    --  -66.85 125.00  90.00   52
 17  \w   -111.00 -56.00   0.50    1.00    --  -66.85 -15.00  60.00  110
 18  \w    -61.00 -35.00   0.50    1.00    --  -66.85 -15.00 150.00   52
 19  \w    -71.00 -32.00   0.50    1.00    --  -69.26   0.00 -30.00   78
 20  \w    -66.00 -33.00   0.50    1.00    --  -69.26   0.00 120.00   66
 21  \w    -95.00 -35.00   0.50    1.00    --  -69.26 125.00  30.00  120
 22  \w    -67.00 -33.00   0.50    1.00    --  -69.26   0.00-180.00   68
 23  \w    -96.00 -60.00   0.50    1.00    --  -69.26 125.00 150.00   72
 24  \w     33.00  58.00   0.50    1.00    --   69.46 -95.00  30.00   50
 25  \w     36.00  96.00   0.50    1.00    --   69.46-125.00  30.00  120
 26  \w     32.00  57.00   0.50    1.00    --   69.46 -95.00-150.00   50
 27  \w     32.00  57.00   0.50    1.00    --   69.46 -95.00-180.00   50
 28  \w     47.00  95.00   0.50    1.00    --   69.46-125.00-180.00   96
 29  \w    -70.00 -38.00   0.50    1.00    --  -74.75 143.00-153.95   64
 30  \w   -113.00 -87.00   0.50    1.00    --  -74.75 142.00 171.77   52
 31  \w   -110.00 -84.00   0.50    1.00    --  -74.75 143.00-153.95   52
 32  \w    -74.00 -49.00   0.50    1.00    --  -74.75 143.00-134.13   50
 33  \w     79.00 104.00   0.50    1.00    --   78.01-125.00   0.00   50
 34  \w     42.00 108.00   0.50    1.00    --   78.01   0.00  60.00  132
 35  \w     66.00 106.00   0.50    1.00    --   78.01   0.00 -60.00   80
 36  \w     41.00  83.00   0.50    1.00    --   78.01 -95.00  60.00   84
 37  \w     80.00 105.00   0.50    1.00    --   78.01-125.00  60.00   50
 38  \w     40.00  65.00   0.50    1.00    --   78.01-125.00  60.00   50
 39  \w     58.00 108.00   0.50    1.00    --   78.01  15.00-180.00  100
 40  \w     49.00  74.00   0.50    1.00    --   78.01 -95.00 -60.00   50
 41  \w     79.00 104.00   0.50    1.00    --   78.01-125.00 -90.00   50
 42  \w     59.00 105.00   0.50    1.00    --   78.01-125.00 150.00   92
 43  \w     38.00 105.00   0.50    1.00    --   78.01-125.00-120.00  134
 44  \w     80.00 105.00   0.50    1.00    --   78.01-125.00  30.00   50
 45  \w     53.00 118.00   0.50    1.00    --   78.01  15.00  60.00  130
 46  \w     43.00  70.00   0.50    1.00    --   78.01 -95.00 120.00   54
 47  \w     43.00  69.00   0.50    1.00    --   78.01-125.00  30.00   52
 48  \w     80.00 105.00   0.50    1.00    --   78.01-125.00 -60.00   50
 49  \w     80.00 105.00   0.50    1.00    --   78.01-125.00-180.00   50
 50  \w     39.00  65.00   0.50    1.00    --   78.01-125.00 -60.00   52
 51  \w     46.00  94.00   0.50    1.00    --   78.01   0.00-180.00   96
 52  \w     79.00 104.00   0.50    1.00    --   78.01-125.00 120.00   50
 53  \w     36.00  62.00   0.50    1.00    --   78.01-125.00 120.00   52
;
_diffrn_measurement_device 'four-circle diffractometer'
_diffrn_measurement_device_type 'XtaLAB Synergy R, DW system, HyPix-Arc 150'
_diffrn_measurement_method '\w scans'
_diffrn_orient_matrix_type 'CrysAlisPro convention (1999,Acta A55,543-557)'
_diffrn_orient_matrix_UB_11 0.0670500000
_diffrn_orient_matrix_UB_12 0.0633293000
_diffrn_orient_matrix_UB_13 0.0482223000
_diffrn_orient_matrix_UB_21 0.1470225000
_diffrn_orient_matrix_UB_22 0.0620016000
_diffrn_orient_matrix_UB_23 -0.0571222000
_diffrn_orient_matrix_UB_31 -0.2064130000
_diffrn_orient_matrix_UB_32 0.0719884000
_diffrn_orient_matrix_UB_33 -0.0144121000
_diffrn_radiation_monochromator mirror
_diffrn_radiation_probe x-ray
_diffrn_radiation_type 'Cu K\a'
_diffrn_radiation_wavelength 1.54184
_diffrn_reflns_av_R_equivalents 0.0424
_diffrn_reflns_av_unetI/netI 0.0339
_diffrn_reflns_Laue_measured_fraction_full 0.995
_diffrn_reflns_Laue_measured_fraction_max 0.958
_diffrn_reflns_limit_h_max 6
_diffrn_reflns_limit_h_min -7
_diffrn_reflns_limit_k_max 17
_diffrn_reflns_limit_k_min -16
_diffrn_reflns_limit_l_max 25
_diffrn_reflns_limit_l_min -25
_diffrn_reflns_number 26455
_diffrn_reflns_point_group_measured_fraction_full 0.995
_diffrn_reflns_point_group_measured_fraction_max 0.958
_diffrn_reflns_theta_full 67.684
_diffrn_reflns_theta_max 74.630
_diffrn_reflns_theta_min 2.183
_diffrn_source 'Rotating-anode X-ray tube'
_diffrn_source_type 'Rigaku (Cu) X-ray Source'
_exptl_absorpt_coefficient_mu 24.942
_exptl_absorpt_correction_T_max 1.000
_exptl_absorpt_correction_T_min 0.030
_exptl_absorpt_correction_type gaussian
_exptl_absorpt_process_details
;
CrysAlisPro 1.171.43.115a (Rigaku Oxford Diffraction, 2024)
Numerical absorption correction based on Gaussian integration over
a multifaceted crystal model.
Empirical absorption correction using spherical harmonics
as implemented in SCALE3 ABSPACK scaling algorithm
;
_exptl_crystal_colour colourless
_exptl_crystal_colour_primary colourless
_exptl_crystal_density_diffrn 2.317
_exptl_crystal_description needle
_exptl_crystal_F_000 1068
_exptl_crystal_size_max 0.43
_exptl_crystal_size_mid 0.02
_exptl_crystal_size_min 0.01
_refine_diff_density_max 1.550
_refine_diff_density_min -1.663
_refine_diff_density_rms 0.184
_refine_ls_extinction_method none
_refine_ls_goodness_of_fit_ref 1.083
_refine_ls_hydrogen_treatment constr
_refine_ls_matrix_type full
_refine_ls_number_parameters 412
_refine_ls_number_reflns 6463
_refine_ls_number_restraints 0
_refine_ls_restrained_S_all 1.083
_refine_ls_R_factor_all 0.0372
_refine_ls_R_factor_gt 0.0306
_refine_ls_shift/su_max 0.001
_refine_ls_shift/su_mean 0.000
_refine_ls_structure_factor_coef Fsqd
_refine_ls_weighting_details 'w=1/[\s^2^(Fo^2^)+(0.0498P)^2^+0.3822P] where P=(Fo^2^+2Fc^2^)/3'
_refine_ls_weighting_scheme calc
_refine_ls_wR_factor_gt 0.0789
_refine_ls_wR_factor_ref 0.0814
_reflns_Friedel_coverage 0.000
_reflns_number_gt 5633
_reflns_number_total 6463
_reflns_threshold_expression 'I > 2\s(I)'
_cod_data_source_file d4nr03901g3.cif
_cod_data_source_block as245
_cod_depositor_comments
;
The following automatic conversions were performed:

data item '_exptl_absorpt_correction_type' value 'Gaussian' was
changed to 'gaussian' in accordance with the
/home/data/users/saulius/crontab/automatic-downloads/rss-feeds/RSC/lib/dictionaries/cif_core.dic
dictionary named 'cif_core.dic' version 2.4.2 last updated on
2011-04-26.

Automatic conversion script
Id: cif_fix_values 8170 2020-07-09 18:12:32Z antanas 
;
_cod_database_code 1573304
_shelx_shelxl_version_number 2019/3
_audit_contact_author 'Farzaneh Fadaei Tirani'
_chemical_oxdiff_formula 'C36 H39 Au3 N6'
_shelx_space_group_comment
;
The symmetry employed for this shelxl refinement is uniquely defined
by the following loop, which should always be used as a source of
symmetry information in preference to the above space-group names.
They are only intended as comments.
;
_shelx_estimated_absorpt_t_max 0.789
_shelx_estimated_absorpt_t_min 0.033
_olex2_refinement_description
;
1. Fixed Uiso
 At 1.2 times of:
  All C(H) groups, All C(H,H) groups
 At 1.5 times of:
  All C(H,H,H) groups
2.a Secondary CH2 refined with riding coordinates:
 C6(H6A,H6B), C18(H18A,H18B), C30(H30A,H30B)
2.b Aromatic/amide H refined with riding coordinates:
 C8(H8), C9(H9), C10(H10), C11(H11), C12(H12), C20(H20), C21(H21), C22(H22),
 C23(H23), C24(H24), C32(H32), C33(H33), C34(H34), C35(H35), C36(H36)
2.c Idealised Me refined as rotating group:
 C4(H4A,H4B,H4C), C5(H5A,H5B,H5C), C16(H16A,H16B,H16C), C17(H17A,H17B,H17C),
 C28(H28A,H28B,H28C), C29(H29A,H29B,H29C)
;
_olex2_submission_special_instructions 'No special instructions were received'
_oxdiff_exptl_absorpt_empirical_details
;
Empirical correction (ABSPACK) includes:
- Absorption correction using spherical harmonics
- Frame scaling
- Detector area scaling
- B-factor correction
;
_oxdiff_exptl_absorpt_empirical_full_max 2.566
_oxdiff_exptl_absorpt_empirical_full_min 0.485

loop_
_space_group_symop_operation_xyz
'x, y, z'
'-x, -y, -z'

loop_
_atom_site_label
_atom_site_type_symbol
_atom_site_fract_x
_atom_site_fract_y
_atom_site_fract_z
_atom_site_U_iso_or_equiv
_atom_site_adp_type
_atom_site_occupancy
_atom_site_site_symmetry_order
_atom_site_calc_flag
_atom_site_refinement_flags_posn
_atom_site_refinement_flags_adp
_atom_site_refinement_flags_occupancy
_atom_site_disorder_assembly
_atom_site_disorder_group
Au1 Au 0.53330(4) 0.32681(2) 0.32789(2) 0.02444(8) Uani 1 1 d . . . . .
Au2 Au 0.34568(4) 0.50156(2) 0.20671(2) 0.02426(8) Uani 1 1 d . . . . .
Au3 Au 0.02827(4) 0.45568(2) 0.35293(2) 0.02432(8) Uani 1 1 d . . . . .
N1 N 0.7140(8) 0.3514(4) 0.2394(2) 0.0251(10) Uani 1 1 d . . . . .
N2 N 0.6349(8) 0.4217(4) 0.1900(2) 0.0260(11) Uani 1 1 d . . . . .
N3 N 0.0546(8) 0.5812(4) 0.2222(2) 0.0254(11) Uani 1 1 d . . . . .
N4 N -0.0783(8) 0.5601(4) 0.2804(3) 0.0249(10) Uani 1 1 d . . . . .
N5 N 0.1420(8) 0.3559(4) 0.4264(3) 0.0268(11) Uani 1 1 d . . . . .
N6 N 0.3446(8) 0.3020(4) 0.4153(2) 0.0254(10) Uani 1 1 d . . . . .
C1 C 0.9165(9) 0.3150(5) 0.2144(3) 0.0247(12) Uani 1 1 d . . . . .
C2 C 0.9690(10) 0.3598(5) 0.1510(3) 0.0287(13) Uani 1 1 d . . . . .
C3 C 0.7875(10) 0.4268(5) 0.1363(3) 0.0276(13) Uani 1 1 d . . . . .
C4 C 1.0505(11) 0.2365(5) 0.2566(3) 0.0345(15) Uani 1 1 d . . . . .
H4A H 1.157809 0.267908 0.277854 0.052 Uiso 1 1 calc R U . . .
H4B H 1.134688 0.192374 0.228886 0.052 Uiso 1 1 calc R U . . .
H4C H 0.946386 0.198005 0.290527 0.052 Uiso 1 1 calc R U . . .
C5 C 0.7457(11) 0.4964(5) 0.0737(3) 0.0349(15) Uani 1 1 d . . . . .
H5A H 0.697522 0.459105 0.042121 0.052 Uiso 1 1 calc R U . . .
H5B H 0.886182 0.529212 0.054729 0.052 Uiso 1 1 calc R U . . .
H5C H 0.626234 0.546371 0.083392 0.052 Uiso 1 1 calc R U . . .
C6 C 1.1867(10) 0.3469(5) 0.1061(3) 0.0317(14) Uani 1 1 d . . . . .
H6A H 1.314733 0.338194 0.133589 0.038 Uiso 1 1 calc R U . . .
H6B H 1.207567 0.409551 0.074215 0.038 Uiso 1 1 calc R U . . .
C7 C 1.2080(10) 0.2623(5) 0.0668(3) 0.0277(13) Uani 1 1 d . . . . .
C8 C 1.4123(10) 0.2464(4) 0.0291(3) 0.0269(13) Uani 1 1 d . . . . .
H8 H 1.532199 0.289808 0.026435 0.032 Uiso 1 1 calc R U . . .
C9 C 1.4424(12) 0.1669(5) -0.0050(3) 0.0356(15) Uani 1 1 d . . . . .
H9 H 1.583236 0.156105 -0.030557 0.043 Uiso 1 1 calc R U . . .
C10 C 1.2698(12) 0.1041(5) -0.0019(4) 0.0391(16) Uani 1 1 d . . . . .
H10 H 1.290301 0.049714 -0.024909 0.047 Uiso 1 1 calc R U . . .
C11 C 1.0655(13) 0.1213(5) 0.0351(4) 0.0397(16) Uani 1 1 d . . . . .
H11 H 0.944909 0.078362 0.037466 0.048 Uiso 1 1 calc R U . . .
C12 C 1.0350(10) 0.1993(5) 0.0686(3) 0.0310(14) Uani 1 1 d . . . . .
H12 H 0.892662 0.210304 0.093281 0.037 Uiso 1 1 calc R U . . .
C13 C -0.0539(10) 0.6534(5) 0.1835(3) 0.0303(14) Uani 1 1 d . . . . .
C14 C -0.2580(10) 0.6796(4) 0.2168(3) 0.0252(12) Uani 1 1 d . . . . .
C15 C -0.2704(10) 0.6178(5) 0.2779(3) 0.0293(14) Uani 1 1 d . . . . .
C16 C 0.0476(12) 0.6959(5) 0.1152(3) 0.0339(15) Uani 1 1 d . . . . .
H16A H -0.072742 0.710481 0.085734 0.051 Uiso 1 1 calc R U . . .
H16B H 0.160438 0.647871 0.098850 0.051 Uiso 1 1 calc R U . . .
H16C H 0.121556 0.757074 0.116205 0.051 Uiso 1 1 calc R U . . .
C17 C -0.4507(10) 0.6114(5) 0.3350(3) 0.0306(14) Uani 1 1 d . . . . .
H17A H -0.426284 0.660107 0.362286 0.046 Uiso 1 1 calc R U . . .
H17B H -0.444032 0.544643 0.361533 0.046 Uiso 1 1 calc R U . . .
H17C H -0.600246 0.625104 0.318716 0.046 Uiso 1 1 calc R U . . .
C18 C -0.4352(11) 0.7554(5) 0.1899(3) 0.0322(14) Uani 1 1 d . . . . .
H18A H -0.583872 0.739831 0.215722 0.039 Uiso 1 1 calc R U . . .
H18B H -0.447841 0.748525 0.143696 0.039 Uiso 1 1 calc R U . . .
C19 C -0.3910(10) 0.8635(5) 0.1907(3) 0.0282(13) Uani 1 1 d . . . . .
C20 C -0.2010(11) 0.8915(5) 0.2156(3) 0.0351(15) Uani 1 1 d . . . . .
H20 H -0.089632 0.842418 0.231040 0.042 Uiso 1 1 calc R U . . .
C21 C -0.1735(12) 0.9894(6) 0.2178(4) 0.0443(18) Uani 1 1 d . . . . .
H21 H -0.044907 1.007135 0.235625 0.053 Uiso 1 1 calc R U . . .
C22 C -0.3314(12) 1.0623(5) 0.1944(4) 0.0438(18) Uani 1 1 d . . . . .
H22 H -0.311647 1.129717 0.196261 0.053 Uiso 1 1 calc R U . . .
C23 C -0.5173(13) 1.0367(5) 0.1684(4) 0.0416(17) Uani 1 1 d . . . . .
H23 H -0.625104 1.086740 0.151905 0.050 Uiso 1 1 calc R U . . .
C24 C -0.5480(11) 0.9378(5) 0.1663(3) 0.0338(14) Uani 1 1 d . . . . .
H24 H -0.676335 0.920767 0.148091 0.041 Uiso 1 1 calc R U . . .
C25 C 0.0592(10) 0.3303(5) 0.4896(3) 0.0281(13) Uani 1 1 d . . . . .
C26 C 0.2066(11) 0.2584(5) 0.5207(3) 0.0291(13) Uani 1 1 d . . . . .
C27 C 0.3800(10) 0.2426(5) 0.4728(3) 0.0279(13) Uani 1 1 d . . . . .
C28 C -0.1586(11) 0.3783(5) 0.5171(3) 0.0348(15) Uani 1 1 d . . . . .
H28A H -0.125472 0.417710 0.549490 0.052 Uiso 1 1 calc R U . . .
H28B H -0.263050 0.326959 0.538613 0.052 Uiso 1 1 calc R U . . .
H28C H -0.228933 0.421504 0.481113 0.052 Uiso 1 1 calc R U . . .
C29 C 0.5841(10) 0.1726(5) 0.4765(3) 0.0312(14) Uani 1 1 d . . . . .
H29A H 0.562542 0.117237 0.454392 0.047 Uiso 1 1 calc R U . . .
H29B H 0.604743 0.147245 0.522949 0.047 Uiso 1 1 calc R U . . .
H29C H 0.719028 0.207372 0.454702 0.047 Uiso 1 1 calc R U . . .
C30 C 0.1735(11) 0.2092(5) 0.5925(3) 0.0303(13) Uani 1 1 d . . . . .
H30A H 0.114837 0.260001 0.619425 0.036 Uiso 1 1 calc R U . . .
H30B H 0.323531 0.183299 0.606411 0.036 Uiso 1 1 calc R U . . .
C31 C 0.0119(11) 0.1248(5) 0.6073(3) 0.0302(13) Uani 1 1 d . . . . .
C32 C -0.1884(11) 0.1300(5) 0.6498(3) 0.0299(13) Uani 1 1 d . . . . .
H32 H -0.224817 0.186557 0.670187 0.036 Uiso 1 1 calc R U . . .
C33 C -0.3348(12) 0.0521(5) 0.6625(3) 0.0374(16) Uani 1 1 d . . . . .
H33 H -0.470780 0.056484 0.691440 0.045 Uiso 1 1 calc R U . . .
C34 C -0.2864(13) -0.0317(5) 0.6336(3) 0.0399(16) Uani 1 1 d . . . . .
H34 H -0.388177 -0.084062 0.641889 0.048 Uiso 1 1 calc R U . . .
C35 C -0.0861(13) -0.0367(6) 0.5925(4) 0.0442(18) Uani 1 1 d . . . . .
H35 H -0.048324 -0.094229 0.573238 0.053 Uiso 1 1 calc R U . . .
C36 C 0.0609(12) 0.0400(5) 0.5786(4) 0.0383(16) Uani 1 1 d . . . . .
H36 H 0.196171 0.035115 0.549453 0.046 Uiso 1 1 calc R U . . .

loop_
_atom_site_aniso_label
_atom_site_aniso_U_11
_atom_site_aniso_U_22
_atom_site_aniso_U_33
_atom_site_aniso_U_23
_atom_site_aniso_U_13
_atom_site_aniso_U_12
Au1 0.02302(13) 0.02642(14) 0.02310(13) -0.00480(9) 0.00003(10) 0.00104(9)
Au2 0.02237(13) 0.02504(14) 0.02476(13) -0.00513(10) -0.00080(10) 0.00189(9)
Au3 0.02366(13) 0.02382(14) 0.02427(13) -0.00317(9) -0.00100(10) 0.00169(9)
N1 0.025(2) 0.027(3) 0.022(2) -0.002(2) -0.003(2) 0.003(2)
N2 0.024(2) 0.031(3) 0.021(2) -0.005(2) 0.003(2) 0.002(2)
N3 0.017(2) 0.037(3) 0.020(2) -0.004(2) 0.0044(19) -0.001(2)
N4 0.022(2) 0.023(3) 0.030(3) -0.005(2) -0.002(2) 0.0011(19)
N5 0.023(2) 0.027(3) 0.030(3) -0.007(2) -0.002(2) 0.000(2)
N6 0.025(2) 0.026(3) 0.024(2) -0.001(2) 0.000(2) -0.0006(19)
C1 0.018(3) 0.029(3) 0.028(3) -0.011(2) 0.005(2) -0.005(2)
C2 0.024(3) 0.030(3) 0.033(3) -0.011(3) 0.000(3) 0.002(2)
C3 0.021(3) 0.031(3) 0.032(3) -0.010(3) -0.001(2) -0.003(2)
C4 0.034(3) 0.031(4) 0.040(4) -0.011(3) -0.007(3) 0.005(3)
C5 0.033(3) 0.037(4) 0.032(3) 0.000(3) -0.003(3) -0.001(3)
C6 0.025(3) 0.032(3) 0.037(4) -0.011(3) 0.008(3) -0.001(3)
C7 0.030(3) 0.025(3) 0.025(3) -0.002(2) 0.000(3) 0.002(2)
C8 0.021(3) 0.029(3) 0.030(3) -0.002(2) -0.003(2) -0.003(2)
C9 0.040(4) 0.034(4) 0.029(3) -0.004(3) 0.003(3) 0.007(3)
C10 0.045(4) 0.032(4) 0.040(4) -0.009(3) -0.002(3) 0.002(3)
C11 0.040(4) 0.038(4) 0.043(4) -0.011(3) -0.003(3) -0.007(3)
C12 0.022(3) 0.033(3) 0.037(4) -0.005(3) 0.000(3) 0.001(2)
C13 0.026(3) 0.030(3) 0.036(4) -0.007(3) -0.008(3) 0.004(3)
C14 0.021(3) 0.027(3) 0.026(3) -0.002(2) -0.002(2) -0.003(2)
C15 0.020(3) 0.029(3) 0.041(4) -0.014(3) 0.000(3) 0.002(2)
C16 0.038(4) 0.035(4) 0.025(3) 0.002(3) -0.004(3) 0.006(3)
C17 0.026(3) 0.027(3) 0.038(4) -0.008(3) 0.000(3) 0.000(2)
C18 0.030(3) 0.030(4) 0.036(4) -0.005(3) -0.009(3) 0.001(3)
C19 0.029(3) 0.027(3) 0.027(3) -0.002(2) -0.003(3) 0.004(2)
C20 0.028(3) 0.031(4) 0.043(4) -0.001(3) -0.003(3) 0.002(3)
C21 0.029(3) 0.040(4) 0.060(5) -0.006(4) 0.007(3) -0.005(3)
C22 0.041(4) 0.029(4) 0.054(5) 0.002(3) 0.010(3) -0.002(3)
C23 0.049(4) 0.032(4) 0.036(4) 0.002(3) 0.002(3) 0.013(3)
C24 0.031(3) 0.040(4) 0.028(3) -0.005(3) -0.003(3) 0.008(3)
C25 0.028(3) 0.034(3) 0.022(3) -0.005(2) -0.002(2) -0.002(3)
C26 0.026(3) 0.029(3) 0.034(3) -0.007(3) -0.004(3) -0.003(2)
C27 0.028(3) 0.029(3) 0.027(3) -0.008(2) 0.002(3) -0.002(2)
C28 0.035(3) 0.038(4) 0.029(3) -0.004(3) 0.004(3) 0.001(3)
C29 0.026(3) 0.037(4) 0.029(3) -0.003(3) -0.003(3) 0.004(3)
C30 0.027(3) 0.033(3) 0.032(3) -0.008(3) -0.006(3) 0.000(3)
C31 0.030(3) 0.033(4) 0.024(3) 0.000(3) -0.004(3) 0.001(3)
C32 0.031(3) 0.033(3) 0.024(3) 0.000(3) -0.005(3) 0.002(3)
C33 0.033(3) 0.046(4) 0.029(3) 0.000(3) 0.003(3) 0.001(3)
C34 0.047(4) 0.035(4) 0.034(4) 0.001(3) -0.001(3) 0.000(3)
C35 0.045(4) 0.036(4) 0.048(4) -0.006(3) -0.003(4) 0.008(3)
C36 0.029(3) 0.041(4) 0.045(4) -0.011(3) -0.002(3) 0.003(3)

loop_
_atom_type_symbol
_atom_type_description
_atom_type_scat_dispersion_real
_atom_type_scat_dispersion_imag
_atom_type_scat_source
C C 0.0181 0.0091 'International Tables Vol C Tables 4.2.6.8 and 6.1.1.4'
H H 0.0000 0.0000 'International Tables Vol C Tables 4.2.6.8 and 6.1.1.4'
N N 0.0311 0.0180 'International Tables Vol C Tables 4.2.6.8 and 6.1.1.4'
Au Au -4.4197 7.2980 'International Tables Vol C Tables 4.2.6.8 and 6.1.1.4'

loop_
_exptl_crystal_face_index_h
_exptl_crystal_face_index_k
_exptl_crystal_face_index_l
_exptl_crystal_face_perp_dist
0 -1 0 0.0080
0 1 0 0.0080
-2 -1 1 0.2002
1 0 0 0.2164
0 0 1 0.0068
0 0 -1 0.0038
0 8 8 0.0068
0 -8 -8 0.0068

loop_
_geom_angle_atom_site_label_1
_geom_angle_atom_site_label_2
_geom_angle_atom_site_label_3
_geom_angle
_geom_angle_site_symmetry_1
_geom_angle_site_symmetry_3
_geom_angle_publ_flag
N1 Au1 Au2 60.24(14) . . ?
N1 Au1 N6 178.4(2) . . ?
N6 Au1 Au2 118.70(14) . . ?
Au3 Au2 Au1 60.806(7) . . ?
N2 Au2 Au1 59.58(14) . . ?
N2 Au2 Au3 120.31(15) . . ?
N2 Au2 N3 179.1(2) . . ?
N3 Au2 Au1 121.02(14) . . ?
N3 Au2 Au3 60.25(14) . . ?
N4 Au3 Au2 60.06(14) . . ?
N5 Au3 Au2 119.74(14) . . ?
N5 Au3 N4 177.6(2) . . ?
N2 N1 Au1 119.5(4) . . ?
C1 N1 Au1 133.7(4) . . ?
C1 N1 N2 106.8(5) . . ?
N1 N2 Au2 120.7(4) . . ?
C3 N2 Au2 130.8(4) . . ?
C3 N2 N1 108.4(5) . . ?
N4 N3 Au2 119.8(4) . . ?
C13 N3 Au2 132.5(4) . . ?
C13 N3 N4 107.6(5) . . ?
N3 N4 Au3 119.8(4) . . ?
C15 N4 Au3 130.9(4) . . ?
C15 N4 N3 109.3(5) . . ?
N6 N5 Au3 119.9(4) . . ?
C25 N5 Au3 131.4(4) . . ?
C25 N5 N6 108.7(5) . . ?
N5 N6 Au1 120.8(4) . . ?
C27 N6 Au1 132.1(4) . . ?
C27 N6 N5 107.0(5) . . ?
N1 C1 C2 110.4(6) . . ?
N1 C1 C4 120.3(5) . . ?
C2 C1 C4 129.3(6) . . ?
C1 C2 C3 105.7(5) . . ?
C1 C2 C6 128.0(6) . . ?
C3 C2 C6 126.2(6) . . ?
N2 C3 C2 108.7(6) . . ?
N2 C3 C5 120.6(5) . . ?
C2 C3 C5 130.6(6) . . ?
C1 C4 H4A 109.5 . . ?
C1 C4 H4B 109.5 . . ?
C1 C4 H4C 109.5 . . ?
H4A C4 H4B 109.5 . . ?
H4A C4 H4C 109.5 . . ?
H4B C4 H4C 109.5 . . ?
C3 C5 H5A 109.5 . . ?
C3 C5 H5B 109.5 . . ?
C3 C5 H5C 109.5 . . ?
H5A C5 H5B 109.5 . . ?
H5A C5 H5C 109.5 . . ?
H5B C5 H5C 109.5 . . ?
C2 C6 H6A 107.7 . . ?
C2 C6 H6B 107.7 . . ?
C2 C6 C7 118.4(5) . . ?
H6A C6 H6B 107.1 . . ?
C7 C6 H6A 107.7 . . ?
C7 C6 H6B 107.7 . . ?
C8 C7 C6 118.5(6) . . ?
C12 C7 C6 123.0(5) . . ?
C12 C7 C8 118.5(6) . . ?
C7 C8 H8 119.9 . . ?
C7 C8 C9 120.3(6) . . ?
C9 C8 H8 119.9 . . ?
C8 C9 H9 119.8 . . ?
C10 C9 C8 120.4(6) . . ?
C10 C9 H9 119.8 . . ?
C9 C10 H10 120.5 . . ?
C9 C10 C11 119.0(7) . . ?
C11 C10 H10 120.5 . . ?
C10 C11 H11 119.6 . . ?
C12 C11 C10 120.8(7) . . ?
C12 C11 H11 119.6 . . ?
C7 C12 H12 119.5 . . ?
C11 C12 C7 121.0(6) . . ?
C11 C12 H12 119.5 . . ?
N3 C13 C14 109.6(6) . . ?
N3 C13 C16 121.7(5) . . ?
C14 C13 C16 128.7(6) . . ?
C13 C14 C15 105.5(5) . . ?
C13 C14 C18 126.4(6) . . ?
C15 C14 C18 127.9(6) . . ?
N4 C15 C14 108.0(6) . . ?
N4 C15 C17 121.6(6) . . ?
C14 C15 C17 130.4(6) . . ?
C13 C16 H16A 109.5 . . ?
C13 C16 H16B 109.5 . . ?
C13 C16 H16C 109.5 . . ?
H16A C16 H16B 109.5 . . ?
H16A C16 H16C 109.5 . . ?
H16B C16 H16C 109.5 . . ?
C15 C17 H17A 109.5 . . ?
C15 C17 H17B 109.5 . . ?
C15 C17 H17C 109.5 . . ?
H17A C17 H17B 109.5 . . ?
H17A C17 H17C 109.5 . . ?
H17B C17 H17C 109.5 . . ?
C14 C18 H18A 108.3 . . ?
C14 C18 H18B 108.3 . . ?
C14 C18 C19 115.7(5) . . ?
H18A C18 H18B 107.4 . . ?
C19 C18 H18A 108.3 . . ?
C19 C18 H18B 108.3 . . ?
C20 C19 C18 122.8(6) . . ?
C20 C19 C24 118.3(6) . . ?
C24 C19 C18 118.9(6) . . ?
C19 C20 H20 119.7 . . ?
C21 C20 C19 120.7(6) . . ?
C21 C20 H20 119.7 . . ?
C20 C21 H21 119.7 . . ?
C20 C21 C22 120.6(7) . . ?
C22 C21 H21 119.7 . . ?
C21 C22 H22 120.1 . . ?
C23 C22 C21 119.7(7) . . ?
C23 C22 H22 120.1 . . ?
C22 C23 H23 119.9 . . ?
C22 C23 C24 120.3(7) . . ?
C24 C23 H23 119.9 . . ?
C19 C24 H24 119.8 . . ?
C23 C24 C19 120.4(7) . . ?
C23 C24 H24 119.8 . . ?
N5 C25 C26 108.7(6) . . ?
N5 C25 C28 121.2(6) . . ?
C26 C25 C28 130.1(6) . . ?
C25 C26 C30 125.4(6) . . ?
C27 C26 C25 105.7(6) . . ?
C27 C26 C30 128.9(6) . . ?
N6 C27 C26 109.9(6) . . ?
N6 C27 C29 119.9(5) . . ?
C26 C27 C29 130.2(6) . . ?
C25 C28 H28A 109.5 . . ?
C25 C28 H28B 109.5 . . ?
C25 C28 H28C 109.5 . . ?
H28A C28 H28B 109.5 . . ?
H28A C28 H28C 109.5 . . ?
H28B C28 H28C 109.5 . . ?
C27 C29 H29A 109.5 . . ?
C27 C29 H29B 109.5 . . ?
C27 C29 H29C 109.5 . . ?
H29A C29 H29B 109.5 . . ?
H29A C29 H29C 109.5 . . ?
H29B C29 H29C 109.5 . . ?
C26 C30 H30A 108.6 . . ?
C26 C30 H30B 108.6 . . ?
C26 C30 C31 114.6(5) . . ?
H30A C30 H30B 107.6 . . ?
C31 C30 H30A 108.6 . . ?
C31 C30 H30B 108.6 . . ?
C32 C31 C30 120.8(6) . . ?
C32 C31 C36 118.5(6) . . ?
C36 C31 C30 120.7(6) . . ?
C31 C32 H32 120.0 . . ?
C33 C32 C31 120.0(6) . . ?
C33 C32 H32 120.0 . . ?
C32 C33 H33 119.3 . . ?
C34 C33 C32 121.4(6) . . ?
C34 C33 H33 119.3 . . ?
C33 C34 H34 121.0 . . ?
C35 C34 C33 118.1(7) . . ?
C35 C34 H34 121.0 . . ?
C34 C35 H35 119.2 . . ?
C34 C35 C36 121.6(7) . . ?
C36 C35 H35 119.2 . . ?
C31 C36 H36 119.8 . . ?
C35 C36 C31 120.4(7) . . ?
C35 C36 H36 119.8 . . ?

loop_
_geom_bond_atom_site_label_1
_geom_bond_atom_site_label_2
_geom_bond_distance
_geom_bond_site_symmetry_2
_geom_bond_publ_flag
Au1 Au2 3.3756(4) . ?
Au1 N1 1.993(5) . ?
Au1 N6 1.996(5) . ?
Au2 Au3 3.3469(3) . ?
Au2 N2 1.998(5) . ?
Au2 N3 2.001(5) . ?
Au3 N4 2.007(5) . ?
Au3 N5 2.000(5) . ?
N1 N2 1.375(7) . ?
N1 C1 1.349(7) . ?
N2 C3 1.340(8) . ?
N3 N4 1.354(7) . ?
N3 C13 1.335(8) . ?
N4 C15 1.342(8) . ?
N5 N6 1.383(7) . ?
N5 C25 1.335(8) . ?
N6 C27 1.345(8) . ?
C1 C2 1.355(9) . ?
C1 C4 1.503(9) . ?
C2 C3 1.390(8) . ?
C2 C6 1.516(8) . ?
C3 C5 1.500(9) . ?
C4 H4A 0.9800 . ?
C4 H4B 0.9800 . ?
C4 H4C 0.9800 . ?
C5 H5A 0.9800 . ?
C5 H5B 0.9800 . ?
C5 H5C 0.9800 . ?
C6 H6A 0.9900 . ?
C6 H6B 0.9900 . ?
C6 C7 1.525(8) . ?
C7 C8 1.386(8) . ?
C7 C12 1.382(9) . ?
C8 H8 0.9500 . ?
C8 C9 1.396(9) . ?
C9 H9 0.9500 . ?
C9 C10 1.372(10) . ?
C10 H10 0.9500 . ?
C10 C11 1.383(10) . ?
C11 H11 0.9500 . ?
C11 C12 1.369(9) . ?
C12 H12 0.9500 . ?
C13 C14 1.378(8) . ?
C13 C16 1.500(9) . ?
C14 C15 1.385(9) . ?
C14 C18 1.508(8) . ?
C15 C17 1.490(9) . ?
C16 H16A 0.9800 . ?
C16 H16B 0.9800 . ?
C16 H16C 0.9800 . ?
C17 H17A 0.9800 . ?
C17 H17B 0.9800 . ?
C17 H17C 0.9800 . ?
C18 H18A 0.9900 . ?
C18 H18B 0.9900 . ?
C18 C19 1.530(9) . ?
C19 C20 1.397(9) . ?
C19 C24 1.398(9) . ?
C20 H20 0.9500 . ?
C20 C21 1.377(10) . ?
C21 H21 0.9500 . ?
C21 C22 1.383(10) . ?
C22 H22 0.9500 . ?
C22 C23 1.376(11) . ?
C23 H23 0.9500 . ?
C23 C24 1.393(10) . ?
C24 H24 0.9500 . ?
C25 C26 1.391(9) . ?
C25 C28 1.505(9) . ?
C26 C27 1.373(9) . ?
C26 C30 1.513(9) . ?
C27 C29 1.492(8) . ?
C28 H28A 0.9800 . ?
C28 H28B 0.9800 . ?
C28 H28C 0.9800 . ?
C29 H29A 0.9800 . ?
C29 H29B 0.9800 . ?
C29 H29C 0.9800 . ?
C30 H30A 0.9900 . ?
C30 H30B 0.9900 . ?
C30 C31 1.521(9) . ?
C31 C32 1.397(9) . ?
C31 C36 1.398(9) . ?
C32 H32 0.9500 . ?
C32 C33 1.393(10) . ?
C33 H33 0.9500 . ?
C33 C34 1.389(10) . ?
C34 H34 0.9500 . ?
C34 C35 1.380(10) . ?
C35 H35 0.9500 . ?
C35 C36 1.383(10) . ?
C36 H36 0.9500 . ?

loop_
_geom_torsion_atom_site_label_1
_geom_torsion_atom_site_label_2
_geom_torsion_atom_site_label_3
_geom_torsion_atom_site_label_4
_geom_torsion
_geom_torsion_site_symmetry_1
_geom_torsion_site_symmetry_2
_geom_torsion_site_symmetry_3
_geom_torsion_site_symmetry_4
_geom_torsion_publ_flag
Au1 N1 N2 Au2 1.7(6) . . . . ?
Au1 N1 N2 C3 178.1(4) . . . . ?
Au1 N1 C1 C2 -177.4(4) . . . . ?
Au1 N1 C1 C4 1.9(9) . . . . ?
Au1 N6 C27 C26 174.7(4) . . . . ?
Au1 N6 C27 C29 -5.9(9) . . . . ?
Au2 N2 C3 C2 175.5(4) . . . . ?
Au2 N2 C3 C5 -5.0(9) . . . . ?
Au2 N3 N4 Au3 4.4(6) . . . . ?
Au2 N3 N4 C15 -175.7(4) . . . . ?
Au2 N3 C13 C14 176.1(4) . . . . ?
Au2 N3 C13 C16 -5.0(10) . . . . ?
Au3 N4 C15 C14 178.4(4) . . . . ?
Au3 N4 C15 C17 0.0(9) . . . . ?
Au3 N5 N6 Au1 2.8(6) . . . . ?
Au3 N5 N6 C27 179.1(4) . . . . ?
Au3 N5 C25 C26 -178.3(4) . . . . ?
Au3 N5 C25 C28 0.7(9) . . . . ?
N1 N2 C3 C2 -0.4(7) . . . . ?
N1 N2 C3 C5 179.0(5) . . . . ?
N1 C1 C2 C3 -0.4(7) . . . . ?
N1 C1 C2 C6 175.2(6) . . . . ?
N2 N1 C1 C2 0.2(7) . . . . ?
N2 N1 C1 C4 179.4(5) . . . . ?
N3 N4 C15 C14 -1.5(7) . . . . ?
N3 N4 C15 C17 -180.0(5) . . . . ?
N3 C13 C14 C15 -1.2(7) . . . . ?
N3 C13 C14 C18 -177.6(6) . . . . ?
N4 N3 C13 C14 0.3(7) . . . . ?
N4 N3 C13 C16 179.3(6) . . . . ?
N5 N6 C27 C26 -1.0(7) . . . . ?
N5 N6 C27 C29 178.4(5) . . . . ?
N5 C25 C26 C27 -0.1(7) . . . . ?
N5 C25 C26 C30 -179.5(6) . . . . ?
N6 N5 C25 C26 -0.5(7) . . . . ?
N6 N5 C25 C28 178.6(5) . . . . ?
C1 N1 N2 Au2 -176.3(4) . . . . ?
C1 N1 N2 C3 0.2(6) . . . . ?
C1 C2 C3 N2 0.5(7) . . . . ?
C1 C2 C3 C5 -178.9(6) . . . . ?
C1 C2 C6 C7 86.2(9) . . . . ?
C2 C6 C7 C8 -175.9(6) . . . . ?
C2 C6 C7 C12 2.4(10) . . . . ?
C3 C2 C6 C7 -99.1(8) . . . . ?
C4 C1 C2 C3 -179.6(6) . . . . ?
C4 C1 C2 C6 -4.0(11) . . . . ?
C6 C2 C3 N2 -175.2(6) . . . . ?
C6 C2 C3 C5 5.5(11) . . . . ?
C6 C7 C8 C9 176.9(6) . . . . ?
C6 C7 C12 C11 -176.6(6) . . . . ?
C7 C8 C9 C10 0.5(10) . . . . ?
C8 C7 C12 C11 1.6(10) . . . . ?
C8 C9 C10 C11 0.4(11) . . . . ?
C9 C10 C11 C12 -0.2(11) . . . . ?
C10 C11 C12 C7 -0.8(11) . . . . ?
C12 C7 C8 C9 -1.4(9) . . . . ?
C13 N3 N4 Au3 -179.2(4) . . . . ?
C13 N3 N4 C15 0.8(7) . . . . ?
C13 C14 C15 N4 1.7(7) . . . . ?
C13 C14 C15 C17 179.9(6) . . . . ?
C13 C14 C18 C19 -81.5(8) . . . . ?
C14 C18 C19 C20 -0.8(9) . . . . ?
C14 C18 C19 C24 179.8(6) . . . . ?
C15 C14 C18 C19 102.9(8) . . . . ?
C16 C13 C14 C15 179.9(6) . . . . ?
C16 C13 C14 C18 3.6(11) . . . . ?
C18 C14 C15 N4 177.9(6) . . . . ?
C18 C14 C15 C17 -3.8(11) . . . . ?
C18 C19 C20 C21 -177.3(7) . . . . ?
C18 C19 C24 C23 177.7(6) . . . . ?
C19 C20 C21 C22 -1.2(11) . . . . ?
C20 C19 C24 C23 -1.7(10) . . . . ?
C20 C21 C22 C23 -0.2(12) . . . . ?
C21 C22 C23 C24 0.7(11) . . . . ?
C22 C23 C24 C19 0.3(11) . . . . ?
C24 C19 C20 C21 2.1(10) . . . . ?
C25 N5 N6 Au1 -175.4(4) . . . . ?
C25 N5 N6 C27 0.9(7) . . . . ?
C25 C26 C27 N6 0.7(7) . . . . ?
C25 C26 C27 C29 -178.6(6) . . . . ?
C25 C26 C30 C31 81.1(8) . . . . ?
C26 C30 C31 C32 -118.1(7) . . . . ?
C26 C30 C31 C36 62.0(8) . . . . ?
C27 C26 C30 C31 -98.2(8) . . . . ?
C28 C25 C26 C27 -179.1(7) . . . . ?
C28 C25 C26 C30 1.5(11) . . . . ?
C30 C26 C27 N6 -179.9(6) . . . . ?
C30 C26 C27 C29 0.8(11) . . . . ?
C30 C31 C32 C33 179.6(6) . . . . ?
C30 C31 C36 C35 179.7(7) . . . . ?
C31 C32 C33 C34 0.1(10) . . . . ?
C32 C31 C36 C35 -0.1(10) . . . . ?
C32 C33 C34 C35 1.0(11) . . . . ?
C33 C34 C35 C36 -1.6(11) . . . . ?
C34 C35 C36 C31 1.3(12) . . . . ?
C36 C31 C32 C33 -0.5(9) . . . . ?

loop_
_exptl_oxdiff_crystal_face_indexfrac_h
_exptl_oxdiff_crystal_face_indexfrac_k
_exptl_oxdiff_crystal_face_indexfrac_l
_exptl_oxdiff_crystal_face_x
_exptl_oxdiff_crystal_face_y
_exptl_oxdiff_crystal_face_z
-0.0002 -0.9996 -0.0006 -0.0633 -0.0620 -0.0719
0.0002 0.9996 0.0006 0.0633 0.0620 0.0719
-2.0005 -0.9987 0.9998 -0.1492 -0.4132 0.3266
1.0002 -0.0005 -0.0000 0.0670 0.1470 -0.2065
0.0000 -0.0002 1.0004 0.0482 -0.0572 -0.0144
-0.0000 0.0002 -1.0004 -0.0482 0.0572 0.0144
0.0022 7.9947 8.0081 0.8926 0.0386 0.4597
-0.0022 -7.9947 -8.0081 -0.8926 -0.0386 -0.4597
